data_4101164
_journal_name_full 'Journal of the American Chemical Society'
_journal_paper_doi 10.1021/ja058066n
_journal_year 2006
_chemical_formula_moiety 'C64 H70 F6 N O4 P '
_chemical_formula_sum 'C64 H70 F6 N O4 P'
_chemical_formula_weight 1062.23
_space_group_IT_number 4
_symmetry_cell_setting monoclinic
_symmetry_space_group_name_Hall 'P 2yb'
_symmetry_space_group_name_H-M 'P 1 21 1'
_cell_angle_alpha 90.0000
_cell_angle_beta 91.600(10)
_cell_angle_gamma 90.0000
_cell_formula_units_Z 4
_cell_length_a 12.797(3)
_cell_length_b 21.064(4)
_cell_length_c 20.183(5)
_cell_measurement_temperature 123.1
_cell_volume 5439(2)
_exptl_crystal_density_diffrn 1.297
_cod_original_sg_symbol_H-M 'P 21'
_cod_original_formula_sum 'C64 H70 F6 N O4 P '
_cod_database_code 4101164

loop_
_symmetry_equiv_pos_site_id
_symmetry_equiv_pos_as_xyz
1 +X,+Y,+Z
2 -X,1/2+Y,-Z

loop_
_atom_site_label
_atom_site_type_symbol
_atom_site_fract_x
_atom_site_fract_y
_atom_site_fract_z
_atom_site_U_iso_or_equiv
_atom_site_adp_type
_atom_site_occupancy
_atom_site_symmetry_multiplicity
_atom_site_calc_flag
_atom_site_refinement_flags
_atom_site_disorder_assembly
_atom_site_disorder_group
P(1) P 0.45843(14) 0.29069(10) 0.07603(12) 0.0814(7) Uani 1.00 1 d . . .
P(2) P 0.45580(12) 0.28583(8) 0.59890(8) 0.0434(5) Uani 1.00 1 d . . .
F(1) F 0.5056(3) 0.22356(17) 0.62919(19) 0.0809(14) Uani 1.00 1 d . . .
F(2) F 0.4674(3) 0.31808(18) 0.67043(17) 0.0764(14) Uani 1.00 1 d . . .
F(3) F 0.5695(2) 0.30950(18) 0.5800(2) 0.0780(13) Uani 1.00 1 d . . .
F(4) F 0.4789(5) 0.2381(3) 0.0269(3) 0.190(3) Uani 1.00 1 d . . .
F(5) F 0.3927(5) 0.2458(2) 0.1179(2) 0.157(2) Uani 1.00 1 d . . .
F(6) F 0.3557(3) 0.3048(2) 0.0338(2) 0.144(2) Uani 1.00 1 d . . .
F(7) F 0.4075(3) 0.34882(18) 0.57134(18) 0.0792(14) Uani 1.00 1 d . . .
F(8) F 0.5559(4) 0.2740(4) 0.1164(3) 0.258(3) Uani 1.00 1 d . . .
F(9) F 0.4322(5) 0.3381(2) 0.1297(4) 0.236(3) Uani 1.00 1 d . . .
F(10) F 0.5166(8) 0.3369(6) 0.0374(6) 0.395(7) Uani 1.00 1 d . . .
F(11) F 0.4453(3) 0.2549(2) 0.52903(16) 0.0819(14) Uani 1.00 1 d . . .
F(12) F 0.3441(2) 0.26049(18) 0.61698(18) 0.0729(13) Uani 1.00 1 d . . .
O(1) O 0.6032(4) 1.0504(2) 0.3584(2) 0.094(2) Uani 1.00 1 d . . .
O(2) O 0.5251(3) 0.00973(18) 0.1274(2) 0.0572(14) Uani 1.00 1 d . . .
O(3) O 0.5070(3) -0.00036(19) 0.63510(19) 0.0515(13) Uani 1.00 1 d . . .
O(4) O 0.3486(4) 0.6891(2) 0.1583(2) 0.0842(19) Uani 1.00 1 d . . .
O(5) O 0.5648(4) 0.5048(3) 0.1433(3) 0.095(2) Uani 1.00 1 d . . .
O(6) O 0.5344(5) 0.2992(3) 0.3431(3) 0.122(2) Uani 1.00 1 d . . .
O(7) O 0.1147(6) 0.4467(3) 0.1861(3) 0.154(3) Uani 1.00 1 d . . .
O(9) O 0.8630(3) 0.92538(19) 0.30635(18) 0.0498(13) Uani 1.00 1 d . . .
N(1) N 0.2495(3) 0.39798(17) 0.38424(19) 0.0229(12) Uani 1.00 1 d . . .
N(2) N 0.7723(3) 0.90282(17) 0.11673(19) 0.0259(12) Uani 1.00 1 d . . .
C(1) C 0.0964(4) 0.3274(2) 0.3549(2) 0.0238(15) Uani 1.00 1 d . . .
C(2) C 0.0110(4) 0.4217(2) 0.4005(2) 0.0218(15) Uani 1.00 1 d . . .
C(3) C 0.1832(3) 0.4533(2) 0.3607(2) 0.0232(14) Uani 1.00 1 d . . .
C(4) C 0.1845(3) 0.3402(2) 0.4030(2) 0.0216(14) Uani 1.00 1 d . . .
C(5) C 0.1284(4) 0.6058(2) 0.3304(2) 0.0296(17) Uani 1.00 1 d . . .
C(6) C 0.7092(4) 0.9239(2) 0.0585(2) 0.0318(16) Uani 1.00 1 d . . .
C(7) C 0.7018(3) 0.8864(2) 0.1717(2) 0.0331(17) Uani 1.00 1 d . . .
C(8) C 1.0177(4) 0.7116(2) 0.0050(2) 0.0346(17) Uani 1.00 1 d . . .
C(9) C 0.9557(4) 0.7103(2) -0.0526(2) 0.0364(18) Uani 1.00 1 d . . .
C(10) C 0.8499(5) 0.7001(2) -0.0494(2) 0.044(2) Uani 1.00 1 d . . .
C(11) C 0.9712(4) 0.70420(19) 0.0663(2) 0.0290(17) Uani 1.00 1 d . . .
C(12) C 0.8036(4) 0.6921(2) 0.0125(2) 0.0385(19) Uani 1.00 1 d . . .
C(13) C 0.8619(4) 0.6948(2) 0.0710(2) 0.0272(17) Uani 1.00 1 d . . .
C(14) C 0.8104(4) 0.6880(2) 0.1339(2) 0.0276(16) Uani 1.00 1 d . . .
C(15) C 0.7359(4) 0.6396(2) 0.1429(3) 0.0393(19) Uani 1.00 1 d . . .
C(16) C 0.6846(4) 0.6309(2) 0.1996(3) 0.049(2) Uani 1.00 1 d . . .
C(17) C 0.0243(4) 0.2659(2) 0.2643(2) 0.0287(16) Uani 1.00 1 d . . .
C(18) C 0.7040(4) 0.6731(2) 0.2531(2) 0.047(2) Uani 1.00 1 d . . .
C(19) C -0.1514(4) 0.3772(2) 0.4504(2) 0.0330(17) Uani 1.00 1 d . . .
C(20) C 0.7747(4) 0.7198(2) 0.2465(2) 0.0378(18) Uani 1.00 1 d . . .
C(21) C 0.8319(3) 0.7283(2) 0.1900(2) 0.0237(15) Uani 1.00 1 d . . .
C(22) C 0.1825(4) 0.6108(2) 0.3956(2) 0.0260(15) Uani 1.00 1 d . . .
C(23) C 0.0213(4) 0.5937(2) 0.3242(2) 0.0286(16) Uani 1.00 1 d . . .
C(24) C 0.1025(4) 0.2734(2) 0.3109(2) 0.0228(15) Uani 1.00 1 d . . .
C(25) C 0.5228(5) 0.9721(3) 0.2945(3) 0.071(2) Uani 1.00 1 d . . .
C(26) C 0.9164(4) 0.7765(2) 0.1905(2) 0.0219(15) Uani 1.00 1 d . . .
C(27) C 0.9966(4) 0.7675(2) 0.2368(2) 0.0287(16) Uani 1.00 1 d . . .
C(28) C 1.0827(4) 0.8098(2) 0.2418(2) 0.0268(16) Uani 1.00 1 d . . .
C(29) C -0.0655(4) 0.3632(2) 0.3012(2) 0.0266(16) Uani 1.00 1 d . . .
C(30) C 0.0901(4) 0.4651(2) 0.4035(2) 0.0235(15) Uani 1.00 1 d . . .
C(31) C 0.2043(4) 0.1878(2) 0.3725(2) 0.0311(17) Uani 1.00 1 d . . .
C(32) C 0.0030(4) 0.5232(2) 0.4870(2) 0.0301(16) Uani 1.00 1 d . . .
C(33) C 1.1622(4) 0.8019(2) 0.2921(2) 0.0431(18) Uani 1.00 1 d . . .
C(34) C 1.2412(4) 0.8435(2) 0.2990(2) 0.0423(19) Uani 1.00 1 d . . .
C(35) C -0.0258(4) 0.2047(2) 0.4866(2) 0.0325(17) Uani 1.00 1 d . . .
C(36) C -0.1456(4) 0.4070(2) 0.2890(2) 0.0274(16) Uani 1.00 1 d . . .
C(37) C 0.2585(4) 0.6582(2) 0.4055(2) 0.0329(17) Uani 1.00 1 d . . .
C(38) C 1.2447(4) 0.8964(2) 0.2557(2) 0.0422(19) Uani 1.00 1 d . . .
C(39) C 0.0248(5) 0.2052(2) 0.5483(2) 0.044(2) Uani 1.00 1 d . . .
C(40) C 0.1395(4) 0.19324(19) 0.4335(2) 0.0264(16) Uani 1.00 1 d . . .
C(41) C 1.1728(4) 0.9047(2) 0.2064(2) 0.0327(17) Uani 1.00 1 d . . .
C(42) C 0.2223(4) 0.5776(2) 0.5092(2) 0.0347(17) Uani 1.00 1 d . . .
C(43) C 1.0906(4) 0.8609(2) 0.1976(2) 0.0306(16) Uani 1.00 1 d . . .
C(44) C 1.0084(3) 0.8683(2) 0.1482(2) 0.0219(15) Uani 1.00 1 d . . .
C(45) C 0.0867(4) 0.5182(2) 0.4464(2) 0.0278(16) Uani 1.00 1 d . . .
C(46) C 0.0294(4) 0.1984(2) 0.4294(2) 0.0332(18) Uani 1.00 1 d . . .
C(47) C 0.9204(4) 0.8292(2) 0.1462(2) 0.0223(15) Uani 1.00 1 d . . .
C(48) C 0.8353(3) 0.8444(2) 0.0992(2) 0.0236(15) Uani 1.00 1 d . . .
C(49) C 0.1860(4) 0.2253(2) 0.3162(2) 0.0326(17) Uani 1.00 1 d . . .
C(50) C -0.0741(4) 0.4259(2) 0.4457(2) 0.0262(16) Uani 1.00 1 d . . .
C(51) C 0.9630(5) 0.9268(2) 0.3381(3) 0.055(2) Uani 1.00 1 d . . .
C(52) C 1.0140(3) 0.9220(2) 0.0991(2) 0.0217(15) Uani 1.00 1 d . . .
C(53) C -0.0775(4) 0.4781(2) 0.4901(2) 0.0268(16) Uani 1.00 1 d . . .
C(54) C 1.0962(4) 0.9247(2) 0.0533(2) 0.0261(15) Uani 1.00 1 d . . .
C(55) C 1.1711(4) 0.8758(2) 0.0467(2) 0.0326(17) Uani 1.00 1 d . . .
C(56) C 1.2457(4) 0.8804(2) 0.0010(2) 0.043(2) Uani 1.00 1 d . . .
C(57) C 0.0263(5) 0.6001(2) 0.2056(2) 0.041(2) Uani 1.00 1 d . . .
C(58) C 1.2531(4) 0.9333(2) -0.0398(2) 0.0408(19) Uani 1.00 1 d . . .
C(59) C 0.1653(3) 0.5690(2) 0.4490(2) 0.0227(15) Uani 1.00 1 d . . .
C(60) C 1.1829(4) 0.9827(2) -0.0354(2) 0.0402(19) Uani 1.00 1 d . . .
C(61) C 1.1016(4) 0.9790(2) 0.0112(2) 0.0301(17) Uani 1.00 1 d . . .
C(62) C 0.0148(4) 0.3680(2) 0.3513(2) 0.0235(15) Uani 1.00 1 d . . .
C(63) C 1.0248(4) 1.0261(2) 0.0153(2) 0.0302(17) Uani 1.00 1 d . . .
C(64) C 0.9421(3) 1.0209(2) 0.0566(2) 0.0224(15) Uani 1.00 1 d . . .
C(65) C 0.9346(4) 0.9668(2) 0.0975(2) 0.0241(15) Uani 1.00 1 d . . .
C(66) C 0.3196(4) 0.3795(2) 0.3292(2) 0.0340(17) Uani 1.00 1 d . . .
C(67) C -0.0596(4) 0.3097(2) 0.2567(2) 0.0265(16) Uani 1.00 1 d . . .
C(68) C -0.2268(4) 0.3815(2) 0.4976(2) 0.0377(18) Uani 1.00 1 d . . .
C(69) C 0.2951(5) 0.6262(2) 0.5156(2) 0.044(2) Uani 1.00 1 d . . .
C(70) C 0.8422(3) 0.95662(19) 0.1411(2) 0.0217(14) Uani 1.00 1 d . . .
C(71) C 1.0025(6) 1.0880(2) 0.2979(3) 0.047(2) Uani 1.00 1 d . . .
C(72) C 1.0580(5) 1.0869(2) 0.2417(2) 0.0390(19) Uani 1.00 1 d . . .
C(73) C -0.0304(4) 0.5896(2) 0.2627(2) 0.0393(19) Uani 1.00 1 d . . .
C(74) C 1.0078(4) 1.0948(2) 0.1808(2) 0.0333(18) Uani 1.00 1 d . . .
C(75) C 0.9002(4) 1.1026(2) 0.1753(2) 0.0281(16) Uani 1.00 1 d . . .
C(76) C 0.8438(5) 1.1055(2) 0.2334(2) 0.046(2) Uani 1.00 1 d . . .
C(77) C 0.8955(6) 1.0974(2) 0.2933(3) 0.059(2) Uani 1.00 1 d . . .
C(78) C -0.1579(4) 0.4807(2) 0.5351(2) 0.0383(18) Uani 1.00 1 d . . .
C(79) C 0.2496(4) 0.2165(2) 0.2618(2) 0.0354(17) Uani 1.00 1 d . . .
C(80) C 0.8423(4) 1.1113(2) 0.1111(2) 0.0313(17) Uani 1.00 1 d . . .
C(81) C -0.1359(4) 0.3042(2) 0.2047(2) 0.0423(19) Uani 1.00 1 d . . .
C(82) C 0.1809(4) 0.6145(2) 0.2720(2) 0.0340(18) Uani 1.00 1 d . . .
C(83) C 0.8629(4) 1.0718(2) 0.0561(2) 0.0246(15) Uani 1.00 1 d . . .
C(84) C 0.8065(4) 1.0846(2) -0.0035(2) 0.0373(18) Uani 1.00 1 d . . .
C(85) C 0.7330(4) 1.1309(2) -0.0106(2) 0.041(2) Uani 1.00 1 d . . .
C(86) C 0.7131(4) 1.1686(2) 0.0440(3) 0.048(2) Uani 1.00 1 d . . .
C(87) C 0.7657(4) 1.1589(2) 0.1029(2) 0.0365(18) Uani 1.00 1 d . . .
C(88) C 0.1326(5) 0.1990(2) 0.5525(2) 0.042(2) Uani 1.00 1 d . . .
C(89) C 0.9606(4) 0.8720(2) 0.3861(3) 0.055(2) Uani 1.00 1 d . . .
C(90) C 0.4645(4) 0.9786(2) 0.3555(3) 0.055(2) Uani 1.00 1 d . . .
C(91) C 0.7927(5) 0.9041(3) 0.3533(3) 0.068(2) Uani 1.00 1 d . . .
C(92) C 0.8559(5) 0.8776(3) 0.4124(3) 0.064(2) Uani 1.00 1 d . . .
C(93) C 0.5412(6) 1.0115(3) 0.4011(3) 0.079(2) Uani 1.00 1 d . . .
C(94) C 0.3122(4) 0.6668(2) 0.4645(2) 0.0403(18) Uani 1.00 1 d . . .
C(95) C 0.3952(5) 0.0747(2) 0.5889(2) 0.056(2) Uani 1.00 1 d . . .
C(96) C 0.5992(5) 1.0253(2) 0.2943(3) 0.058(2) Uani 1.00 1 d . . .
C(97) C 0.5098(6) 0.4748(3) 0.1926(4) 0.080(2) Uani 1.00 1 d . . .
C(98) C 0.3950(6) 0.0795(2) 0.0892(3) 0.069(2) Uani 1.00 1 d . . .
C(99) C -0.2167(4) 0.4011(2) 0.2388(2) 0.0372(18) Uani 1.00 1 d . . .
C(100) C 0.4065(5) 0.4951(4) 0.1885(4) 0.094(3) Uani 1.00 1 d . . .
C(101) C 0.3837(7) 0.5134(5) 0.1216(5) 0.150(5) Uani 1.00 1 d . . .
C(102) C 0.3152(4) 0.4162(2) 0.4441(2) 0.0361(17) Uani 1.00 1 d . . .
C(103) C 0.4853(8) 0.5167(4) 0.0924(4) 0.106(3) Uani 1.00 1 d . . .
C(104) C 0.4986(5) 0.0653(2) 0.6228(3) 0.063(2) Uani 1.00 1 d . . .
C(105) C -0.2118(4) 0.3483(2) 0.1962(2) 0.0387(18) Uani 1.00 1 d . . .
C(106) C 0.1908(4) 0.1937(2) 0.4967(2) 0.0400(19) Uani 1.00 1 d . . .
C(107) C 0.6080(10) 0.2633(4) 0.3815(4) 0.135(4) Uani 1.00 1 d . . .
C(108) C 0.4294(5) -0.0256(2) 0.1124(3) 0.065(2) Uani 1.00 1 d . . .
C(109) C -0.2311(4) 0.4339(2) 0.5395(2) 0.045(2) Uani 1.00 1 d . . .
C(110) C 0.1328(5) 0.6120(2) 0.2111(2) 0.049(2) Uani 1.00 1 d . . .
C(111) C 0.6820(9) 0.2327(6) 0.3364(5) 0.161(5) Uani 1.00 1 d . . .
C(112) C 0.6193(7) 0.2307(3) 0.2763(5) 0.110(3) Uani 1.00 1 d . . .
C(113) C 0.4096(5) -0.0297(2) 0.6180(3) 0.054(2) Uani 1.00 1 d . . .
C(114) C 0.2854(5) 0.1442(2) 0.3709(3) 0.051(2) Uani 1.00 1 d . . .
C(115) C 0.5463(7) 0.2887(4) 0.2758(4) 0.113(3) Uani 1.00 1 d . . .
C(116) C 0.1596(4) 0.3955(2) 0.1972(2) 0.0328(17) Uani 1.00 1 d . . .
C(117) C 0.1500(6) 0.3559(3) 0.1358(4) 0.107(3) Uani 1.00 1 d . . .
C(118) C 0.3451(5) 0.0222(2) 0.1210(3) 0.057(2) Uani 1.00 1 d . . .
C(119) C 0.3493(5) 0.1384(2) 0.3171(3) 0.063(2) Uani 1.00 1 d . . .
C(120) C 0.0796(7) 0.3907(3) 0.0930(2) 0.094(3) Uani 1.00 1 d . . .
C(121) C 0.0366(6) 0.4399(3) 0.1357(3) 0.087(3) Uani 1.00 1 d . . .
C(122) C 0.5006(7) 0.7499(4) 0.1683(5) 0.140(4) Uani 1.00 1 d . . .
C(123) C 0.3294(5) 0.1733(2) 0.2615(3) 0.059(2) Uani 1.00 1 d . . .
C(124) C 0.4212(7) 0.7921(3) 0.1518(5) 0.108(3) Uani 1.00 1 d . . .
C(125) C 0.3224(7) 0.7520(3) 0.1394(4) 0.098(3) Uani 1.00 1 d . . .
C(126) C 0.4319(9) 0.6987(6) 0.2006(6) 0.220(6) Uani 1.00 1 d . . .
C(127) C 0.5056(5) 0.0746(3) 0.1091(3) 0.076(2) Uani 1.00 1 d . . .
C(133) C 0.3307(4) 0.0226(2) 0.6169(3) 0.057(2) Uani 1.00 1 d . . .
H(1) H -0.2850 0.4372 0.5707 0.055 Uiso 1.00 1 c R . .
H(2) H -0.1511 0.3420 0.4209 0.040 Uiso 1.00 1 c R . .
H(3) H -0.2761 0.3482 0.5019 0.045 Uiso 1.00 1 c R . .
H(4) H -0.1620 0.5163 0.5637 0.046 Uiso 1.00 1 c R . .
H(5) H -0.0997 0.2091 0.4837 0.039 Uiso 1.00 1 c R . .
H(6) H -0.0144 0.2098 0.5873 0.053 Uiso 1.00 1 c R . .
H(7) H -0.0061 0.1972 0.3875 0.040 Uiso 1.00 1 c R . .
H(8) H 0.1666 0.1984 0.5949 0.050 Uiso 1.00 1 c R . .
H(9) H 0.2647 0.1900 0.5003 0.048 Uiso 1.00 1 c R . .
H(10) H 0.2368 0.2414 0.2232 0.043 Uiso 1.00 1 c R . .
H(11) H 0.2977 0.1174 0.4082 0.061 Uiso 1.00 1 c R . .
H(12) H 0.4066 0.1097 0.3188 0.076 Uiso 1.00 1 c R . .
H(13) H 0.3707 0.1681 0.2235 0.071 Uiso 1.00 1 c R . .
H(14) H 0.0263 0.2302 0.2357 0.035 Uiso 1.00 1 c R . .
H(15) H -0.0009 0.5595 0.5147 0.036 Uiso 1.00 1 c R . .
H(16) H -0.1502 0.4428 0.3174 0.033 Uiso 1.00 1 c R . .
H(17) H -0.1335 0.2691 0.1753 0.051 Uiso 1.00 1 c R . .
H(18) H -0.2700 0.4320 0.2325 0.045 Uiso 1.00 1 c R . .
H(19) H -0.2623 0.3438 0.1612 0.046 Uiso 1.00 1 c R . .
H(20) H -0.0176 0.5881 0.3632 0.035 Uiso 1.00 1 c R . .
H(21) H 0.2732 0.6857 0.3696 0.040 Uiso 1.00 1 c R . .
H(22) H 0.2111 0.5497 0.5454 0.041 Uiso 1.00 1 c R . .
H(23) H -0.0079 0.5990 0.1632 0.050 Uiso 1.00 1 c R . .
H(24) H 0.3332 0.6315 0.5563 0.053 Uiso 1.00 1 c R . .
H(25) H -0.1029 0.5800 0.2597 0.047 Uiso 1.00 1 c R . .
H(26) H 0.2539 0.6228 0.2746 0.041 Uiso 1.00 1 c R . .
H(27) H 0.3610 0.7006 0.4696 0.048 Uiso 1.00 1 c R . .
H(28) H 0.1721 0.6184 0.1724 0.059 Uiso 1.00 1 c R . .
H(29) H 1.1689 0.8395 0.0746 0.039 Uiso 1.00 1 c R . .
H(30) H 1.2943 0.8467 -0.0034 0.052 Uiso 1.00 1 c R . .
H(31) H 1.3071 0.9354 -0.0711 0.049 Uiso 1.00 1 c R . .
H(32) H 1.1887 1.0189 -0.0631 0.049 Uiso 1.00 1 c R . .
H(33) H 1.0303 1.0630 -0.0115 0.036 Uiso 1.00 1 c R . .
H(34) H 1.0364 1.0821 0.3398 0.056 Uiso 1.00 1 c R . .
H(35) H 1.1316 1.0808 0.2442 0.047 Uiso 1.00 1 c R . .
H(36) H 1.0477 1.0949 0.1419 0.040 Uiso 1.00 1 c R . .
H(37) H 0.7704 1.1124 0.2315 0.056 Uiso 1.00 1 c R . .
H(38) H 0.8567 1.0989 0.3327 0.072 Uiso 1.00 1 c R . .
H(39) H 0.8210 1.0595 -0.0412 0.045 Uiso 1.00 1 c R . .
H(40) H 0.6960 1.1370 -0.0515 0.049 Uiso 1.00 1 c R . .
H(41) H 0.6627 1.2015 0.0401 0.058 Uiso 1.00 1 c R . .
H(42) H 0.7498 1.1851 0.1396 0.044 Uiso 1.00 1 c R . .
H(43) H 1.0912 0.7174 0.0027 0.042 Uiso 1.00 1 c R . .
H(44) H 0.9866 0.7163 -0.0944 0.044 Uiso 1.00 1 c R . .
H(45) H 0.8080 0.6985 -0.0890 0.053 Uiso 1.00 1 c R . .
H(46) H 1.0137 0.7056 0.1056 0.035 Uiso 1.00 1 c R . .
H(47) H 0.7305 0.6846 0.0139 0.046 Uiso 1.00 1 c R . .
H(48) H 0.7208 0.6117 0.1069 0.047 Uiso 1.00 1 c R . .
H(49) H 0.6362 0.5970 0.2037 0.060 Uiso 1.00 1 c R . .
H(50) H 0.6679 0.6686 0.2933 0.057 Uiso 1.00 1 c R . .
H(51) H 0.7859 0.7485 0.2823 0.046 Uiso 1.00 1 c R . .
H(52) H 0.9938 0.7322 0.2660 0.035 Uiso 1.00 1 c R . .
H(53) H 1.1592 0.7664 0.3210 0.051 Uiso 1.00 1 c R . .
H(54) H 1.2942 0.8376 0.3323 0.050 Uiso 1.00 1 c R . .
H(55) H 1.2990 0.9268 0.2618 0.051 Uiso 1.00 1 c R . .
H(56) H 1.1779 0.9403 0.1778 0.039 Uiso 1.00 1 c R . .
H(57) H 0.2254 0.4904 0.3606 0.028 Uiso 1.00 1 c R . .
H(58) H 0.1582 0.4446 0.3168 0.028 Uiso 1.00 1 c R . .
H(59) H 0.2289 0.3040 0.4047 0.026 Uiso 1.00 1 c R . .
H(60) H 0.1568 0.3474 0.4455 0.026 Uiso 1.00 1 c R . .
H(61) H 0.4768 0.9748 0.2568 0.085 Uiso 1.00 1 c R . .
H(62) H 0.5584 0.9325 0.2941 0.085 Uiso 1.00 1 c R . .
H(63) H 0.7890 0.8091 0.0969 0.028 Uiso 1.00 1 c R . .
H(64) H 0.8645 0.8511 0.0570 0.028 Uiso 1.00 1 c R . .
H(65) H 0.9737 0.9658 0.3611 0.066 Uiso 1.00 1 c R . .
H(66) H 1.0166 0.9213 0.3070 0.066 Uiso 1.00 1 c R . .
H(67) H 0.8023 0.9946 0.1420 0.026 Uiso 1.00 1 c R . .
H(68) H 0.8673 0.9468 0.1846 0.026 Uiso 1.00 1 c R . .
H(69) H 1.0129 0.8763 0.4202 0.065 Uiso 1.00 1 c R . .
H(70) H 0.9694 0.8327 0.3640 0.065 Uiso 1.00 1 c R . .
H(71) H 0.4033 1.0034 0.3482 0.066 Uiso 1.00 1 c R . .
H(72) H 0.4457 0.9383 0.3726 0.066 Uiso 1.00 1 c R . .
H(73) H 0.7495 0.8717 0.3345 0.082 Uiso 1.00 1 c R . .
H(74) H 0.7504 0.9383 0.3673 0.082 Uiso 1.00 1 c R . .
H(77) H 0.5060 1.0373 0.4320 0.095 Uiso 1.00 1 c R . .
H(78) H 0.5839 0.9816 0.4242 0.095 Uiso 1.00 1 c R . .
H(79) H 0.3670 0.1152 0.5991 0.066 Uiso 1.00 1 c R . .
H(80) H 0.4001 0.0706 0.5423 0.066 Uiso 1.00 1 c R . .
H(83) H 0.5132 0.4302 0.1866 0.095 Uiso 1.00 1 c R . .
H(84) H 0.5394 0.4857 0.2347 0.095 Uiso 1.00 1 c R . .
H(85) H 0.3861 0.0781 0.0423 0.083 Uiso 1.00 1 c R . .
H(86) H 0.3659 0.1177 0.1055 0.083 Uiso 1.00 1 c R . .
H(87) H 0.3617 0.4613 0.2005 0.113 Uiso 1.00 1 c R . .
H(88) H 0.3965 0.5301 0.2175 0.113 Uiso 1.00 1 c R . .
H(89) H 0.3410 0.4828 0.0993 0.180 Uiso 1.00 1 c R . .
H(90) H 0.3500 0.5535 0.1200 0.180 Uiso 1.00 1 c R . .
H(91) H 0.4955 0.5577 0.0741 0.127 Uiso 1.00 1 c R . .
H(92) H 0.4902 0.4857 0.0584 0.127 Uiso 1.00 1 c R . .
H(93) H 0.5022 0.0882 0.6634 0.076 Uiso 1.00 1 c R . .
H(94) H 0.5530 0.0791 0.5951 0.076 Uiso 1.00 1 c R . .
H(95) H 0.6449 0.2904 0.4117 0.161 Uiso 1.00 1 c R . .
H(96) H 0.5732 0.2312 0.4055 0.161 Uiso 1.00 1 c R . .
H(97) H 0.4288 -0.0412 0.0683 0.078 Uiso 1.00 1 c R . .
H(98) H 0.4220 -0.0601 0.1423 0.078 Uiso 1.00 1 c R . .
H(99) H 0.7420 0.2585 0.3308 0.194 Uiso 1.00 1 c R . .
H(100) H 0.7031 0.1916 0.3509 0.194 Uiso 1.00 1 c R . .
H(101) H 0.6622 0.2315 0.2386 0.134 Uiso 1.00 1 c R . .
H(102) H 0.5788 0.1929 0.2757 0.134 Uiso 1.00 1 c R . .
H(103) H 0.4125 -0.0491 0.5755 0.065 Uiso 1.00 1 c R . .
H(104) H 0.3929 -0.0608 0.6500 0.064 Uiso 1.00 1 c R . .
H(105) H 0.4813 0.2801 0.2537 0.136 Uiso 1.00 1 c R . .
H(106) H 0.5785 0.3242 0.2557 0.136 Uiso 1.00 1 c R . .
H(107) H 0.2314 0.4028 0.2079 0.039 Uiso 1.00 1 c R . .
H(108) H 0.1279 0.3744 0.2331 0.039 Uiso 1.00 1 c R . .
H(109) H 0.2159 0.3509 0.1159 0.129 Uiso 1.00 1 c R . .
H(110) H 0.1221 0.3153 0.1458 0.129 Uiso 1.00 1 c R . .
H(111) H 0.3317 0.0294 0.1664 0.068 Uiso 1.00 1 c R . .
H(112) H 0.2821 0.0103 0.0983 0.068 Uiso 1.00 1 c R . .
H(113) H 0.1158 0.4091 0.0572 0.113 Uiso 1.00 1 c R . .
H(114) H 0.0255 0.3639 0.0760 0.113 Uiso 1.00 1 c R . .
H(115) H -0.0277 0.4267 0.1538 0.104 Uiso 1.00 1 c R . .
H(116) H 0.0262 0.4784 0.1119 0.104 Uiso 1.00 1 c R . .
H(117) H 0.5513 0.7672 0.1985 0.168 Uiso 1.00 1 c R . .
H(118) H 0.5345 0.7337 0.1306 0.168 Uiso 1.00 1 c R . .
H(119) H 0.4110 0.8209 0.1873 0.129 Uiso 1.00 1 c R . .
H(120) H 0.4378 0.8151 0.1130 0.129 Uiso 1.00 1 c R . .
H(121) H 0.2667 0.7672 0.1653 0.118 Uiso 1.00 1 c R . .
H(122) H 0.3020 0.7531 0.0938 0.118 Uiso 1.00 1 c R . .
H(125) H 0.5208 0.1017 0.1457 0.092 Uiso 1.00 1 c R . .
H(126) H 0.5479 0.0860 0.0731 0.092 Uiso 1.00 1 c R . .
H(127) H 0.3081 0.0323 0.6602 0.068 Uiso 1.00 1 c R . .
H(128) H 0.2718 0.0129 0.5891 0.068 Uiso 1.00 1 c R . .
H(129) H 0.6933 0.8884 0.0311 0.038 Uiso 1.00 1 c R . .
H(130) H 0.7475 0.9542 0.0342 0.038 Uiso 1.00 1 c R . .
H(131) H 0.6461 0.9426 0.0728 0.038 Uiso 1.00 1 c R . .
H(132) H 0.6894 0.9231 0.1976 0.040 Uiso 1.00 1 c R . .
H(133) H 0.7337 0.8546 0.1989 0.040 Uiso 1.00 1 c R . .
H(134) H 0.6374 0.8709 0.1537 0.040 Uiso 1.00 1 c R . .
H(135) H 0.2850 0.3491 0.3016 0.041 Uiso 1.00 1 c R . .
H(136) H 0.3824 0.3617 0.3473 0.041 Uiso 1.00 1 c R . .
H(137) H 0.3357 0.4160 0.3037 0.041 Uiso 1.00 1 c R . .
H(138) H 0.3807 0.4319 0.4305 0.043 Uiso 1.00 1 c R . .
H(139) H 0.3260 0.3800 0.4716 0.043 Uiso 1.00 1 c R . .
H(140) H 0.2802 0.4481 0.4682 0.043 Uiso 1.00 1 c R . .
H(141) H 0.8298 0.8374 0.4254 0.077 Uiso 1.00 1 c R . .
H(142) H 0.8553 0.9059 0.4490 0.077 Uiso 1.00 1 c R . .
H(143) H 0.5769 1.0568 0.2634 0.071 Uiso 1.00 1 c R . .
H(144) H 0.6662 1.0100 0.2828 0.070 Uiso 1.00 1 c R . .
H(145) H 0.4068 0.7146 0.2412 0.261 Uiso 1.00 1 c R . .
H(146) H 0.4688 0.6602 0.2085 0.261 Uiso 1.00 1 c R . .

loop_
_atom_site_aniso_label
_atom_site_aniso_U_11
_atom_site_aniso_U_22
_atom_site_aniso_U_33
_atom_site_aniso_U_12
_atom_site_aniso_U_13
_atom_site_aniso_U_23
P(1) 0.0312(11) 0.0581(12) 0.155(2) -0.0006(10) 0.0125(13) -0.0148(15)
P(2) 0.0346(10) 0.0456(9) 0.0499(10) -0.0056(7) 0.0004(8) 0.0066(8)
F(1) 0.100(3) 0.056(2) 0.088(2) 0.027(2) 0.028(2) 0.0216(19)
F(2) 0.085(3) 0.086(2) 0.058(2) 0.007(2) 0.002(2) -0.032(2)
F(3) 0.038(2) 0.090(2) 0.108(3) -0.019(2) 0.024(2) -0.004(2)
F(4) 0.155(6) 0.222(7) 0.186(6) 0.115(5) -0.104(5) -0.112(5)
F(5) 0.242(7) 0.136(4) 0.093(3) -0.085(4) -0.020(4) 0.039(3)
F(6) 0.075(3) 0.140(4) 0.218(5) 0.051(3) 0.033(3) 0.113(4)
F(7) 0.071(3) 0.092(2) 0.075(2) 0.029(2) 0.020(2) 0.040(2)
F(8) 0.077(4) 0.508(13) 0.184(5) 0.166(6) -0.084(4) -0.229(7)
F(9) 0.134(5) 0.130(5) 0.449(12) -0.001(4) 0.081(7) -0.180(7)
F(10) 0.244(11) 0.489(17) 0.458(16) -0.309(12) 0.120(11) -0.001(14)
F(11) 0.067(2) 0.148(3) 0.031(2) -0.036(2) 0.0115(19) -0.010(2)
F(12) 0.053(2) 0.092(2) 0.075(2) -0.024(2) 0.023(2) -0.003(2)
O(1) 0.091(4) 0.118(4) 0.075(3) -0.042(3) 0.019(3) -0.024(3)
O(2) 0.040(2) 0.043(2) 0.089(3) 0.011(2) 0.001(2) -0.002(2)
O(3) 0.040(2) 0.047(2) 0.067(2) 0.013(2) -0.008(2) -0.005(2)
O(4) 0.095(4) 0.075(3) 0.081(3) 0.008(2) -0.017(3) 0.010(2)
O(5) 0.069(4) 0.131(4) 0.086(4) -0.013(3) 0.026(3) -0.024(3)
O(6) 0.130(6) 0.139(5) 0.098(4) 0.040(4) 0.012(4) 0.008(4)
O(7) 0.145(7) 0.196(8) 0.118(5) -0.022(6) -0.036(5) -0.001(5)
O(9) 0.043(2) 0.081(3) 0.025(2) 0.005(2) 0.003(2) 0.019(2)
N(1) 0.028(2) 0.022(2) 0.018(2) -0.0037(19) 0.000(2) -0.0012(18)
N(2) 0.029(2) 0.028(2) 0.021(2) -0.001(2) 0.006(2) -0.0054(18)
C(1) 0.032(3) 0.026(2) 0.014(2) -0.009(2) 0.010(2) 0.003(2)
C(2) 0.034(3) 0.015(2) 0.017(3) 0.004(2) 0.006(2) 0.009(2)
C(3) 0.029(3) 0.020(2) 0.020(3) -0.008(2) 0.009(2) 0.000(2)
C(4) 0.037(3) 0.017(2) 0.012(2) -0.003(2) 0.004(2) 0.002(2)
C(5) 0.041(4) 0.014(2) 0.034(3) -0.001(2) 0.009(3) -0.002(2)
C(6) 0.029(3) 0.032(2) 0.034(3) 0.005(2) -0.010(2) -0.004(2)
C(7) 0.027(3) 0.022(2) 0.051(3) -0.003(2) 0.020(2) -0.003(2)
C(8) 0.049(4) 0.016(2) 0.041(3) -0.008(2) 0.023(3) -0.009(2)
C(9) 0.051(4) 0.041(3) 0.017(3) 0.014(3) 0.003(3) -0.000(2)
C(10) 0.058(5) 0.039(3) 0.035(4) 0.013(3) -0.009(3) -0.012(2)
C(11) 0.053(4) 0.008(2) 0.026(3) 0.008(2) 0.007(2) -0.002(2)
C(12) 0.046(4) 0.042(3) 0.028(3) -0.002(2) 0.011(3) -0.018(2)
C(13) 0.036(3) 0.020(2) 0.026(3) -0.003(2) 0.003(3) -0.009(2)
C(14) 0.024(3) 0.026(2) 0.033(3) 0.005(2) 0.002(2) -0.000(2)
C(15) 0.034(3) 0.026(3) 0.058(4) -0.011(2) 0.012(3) -0.005(2)
C(16) 0.049(4) 0.030(3) 0.071(4) -0.017(2) 0.025(3) -0.020(3)
C(17) 0.049(4) 0.015(2) 0.024(3) -0.002(2) 0.014(2) -0.001(2)
C(18) 0.048(4) 0.043(3) 0.051(4) -0.007(3) 0.032(3) 0.005(3)
C(19) 0.036(3) 0.027(2) 0.036(3) -0.005(2) 0.012(3) 0.007(2)
C(20) 0.057(4) 0.028(3) 0.030(3) -0.003(2) 0.013(3) 0.005(2)
C(21) 0.025(3) 0.020(2) 0.025(3) 0.001(2) -0.004(2) 0.005(2)
C(22) 0.026(3) 0.024(2) 0.028(3) -0.000(2) 0.000(2) -0.004(2)
C(23) 0.037(3) 0.016(2) 0.035(3) -0.002(2) 0.020(2) -0.002(2)
C(24) 0.038(3) 0.014(2) 0.016(2) -0.009(2) 0.001(2) -0.001(2)
C(25) 0.079(5) 0.083(5) 0.051(4) -0.039(4) 0.002(4) 0.017(3)
C(26) 0.039(3) 0.013(2) 0.014(2) 0.000(2) 0.013(2) -0.000(2)
C(27) 0.053(4) 0.017(2) 0.016(2) -0.001(2) 0.004(2) 0.002(2)
C(28) 0.044(3) 0.018(2) 0.018(3) 0.012(2) -0.005(2) 0.003(2)
C(29) 0.029(3) 0.037(3) 0.014(2) -0.006(2) 0.006(2) 0.004(2)
C(30) 0.035(3) 0.014(2) 0.021(3) -0.006(2) 0.001(2) 0.007(2)
C(31) 0.039(3) 0.011(2) 0.044(3) -0.007(2) 0.005(3) 0.003(2)
C(32) 0.039(3) 0.020(2) 0.031(3) 0.002(2) 0.005(3) -0.007(2)
C(33) 0.061(4) 0.027(3) 0.040(3) 0.003(2) -0.024(3) -0.010(2)
C(34) 0.040(4) 0.045(3) 0.040(3) 0.006(3) -0.018(3) -0.004(3)
C(35) 0.033(3) 0.029(3) 0.036(3) -0.009(2) 0.003(3) 0.004(2)
C(36) 0.028(3) 0.028(3) 0.027(3) 0.009(2) 0.007(2) 0.002(2)
C(37) 0.034(3) 0.033(3) 0.032(3) -0.002(2) 0.011(2) 0.002(2)
C(38) 0.034(3) 0.049(3) 0.043(3) -0.009(2) -0.003(3) -0.011(3)
C(39) 0.060(4) 0.032(3) 0.042(4) -0.007(3) 0.027(3) -0.000(2)
C(40) 0.040(3) 0.003(2) 0.037(3) 0.003(2) 0.005(3) 0.007(2)
C(41) 0.038(3) 0.022(2) 0.038(3) -0.003(2) -0.002(3) -0.004(2)
C(42) 0.057(4) 0.025(3) 0.022(3) 0.000(2) -0.008(2) -0.003(2)
C(43) 0.031(3) 0.021(2) 0.040(3) 0.002(2) -0.003(2) -0.003(2)
C(44) 0.021(3) 0.028(2) 0.016(3) 0.001(2) -0.004(2) -0.003(2)
C(45) 0.045(3) 0.018(2) 0.020(3) -0.001(2) 0.005(2) -0.004(2)
C(46) 0.041(4) 0.019(2) 0.040(3) 0.001(2) 0.005(3) -0.006(2)
C(47) 0.030(3) 0.023(2) 0.014(2) 0.004(2) -0.003(2) -0.002(2)
C(48) 0.025(3) 0.018(2) 0.028(3) -0.003(2) -0.002(2) 0.001(2)
C(49) 0.045(3) 0.011(2) 0.042(3) -0.005(2) 0.009(3) 0.003(2)
C(50) 0.032(3) 0.018(2) 0.029(3) -0.004(2) 0.010(2) 0.003(2)
C(51) 0.081(5) 0.035(3) 0.049(4) -0.009(3) 0.022(3) 0.009(3)
C(52) 0.022(3) 0.016(2) 0.027(3) 0.003(2) -0.001(2) 0.001(2)
C(53) 0.033(3) 0.022(2) 0.025(3) 0.008(2) 0.004(2) 0.000(2)
C(54) 0.026(3) 0.031(2) 0.021(3) -0.007(2) -0.005(2) -0.006(2)
C(55) 0.027(3) 0.030(2) 0.042(3) 0.012(2) 0.009(3) -0.001(2)
C(56) 0.037(4) 0.044(3) 0.048(4) -0.003(2) 0.020(3) -0.014(3)
C(57) 0.060(4) 0.030(3) 0.034(4) 0.005(3) -0.003(3) -0.004(2)
C(58) 0.040(4) 0.050(3) 0.034(3) -0.007(3) 0.024(2) -0.008(3)
C(59) 0.026(3) 0.015(2) 0.027(3) -0.006(2) 0.006(2) -0.004(2)
C(60) 0.049(4) 0.051(3) 0.022(3) -0.020(3) 0.017(3) 0.004(2)
C(61) 0.027(3) 0.038(3) 0.026(3) -0.007(2) 0.004(2) -0.009(2)
C(62) 0.024(3) 0.029(2) 0.019(3) 0.005(2) 0.012(2) 0.005(2)
C(63) 0.040(3) 0.027(3) 0.025(3) -0.004(2) 0.006(2) 0.004(2)
C(64) 0.028(3) 0.014(2) 0.025(3) -0.006(2) -0.008(2) -0.005(2)
C(65) 0.034(3) 0.027(2) 0.012(2) -0.015(2) 0.005(2) -0.001(2)
C(66) 0.034(3) 0.030(3) 0.038(3) -0.005(2) 0.011(2) 0.000(2)
C(67) 0.024(3) 0.034(3) 0.022(3) -0.017(2) -0.005(2) -0.002(2)
C(68) 0.019(3) 0.049(3) 0.046(3) -0.006(2) 0.009(2) 0.003(3)
C(69) 0.075(5) 0.028(3) 0.031(3) -0.012(3) 0.000(3) -0.014(2)
C(70) 0.033(3) 0.006(2) 0.027(3) 0.001(2) 0.003(2) -0.007(2)
C(71) 0.084(5) 0.018(3) 0.038(4) -0.012(3) -0.010(4) -0.013(2)
C(72) 0.050(4) 0.027(3) 0.040(4) -0.005(2) -0.007(3) -0.005(2)
C(73) 0.049(4) 0.027(3) 0.041(4) 0.006(2) -0.013(3) 0.005(2)
C(74) 0.036(4) 0.026(2) 0.038(3) -0.014(2) 0.006(2) -0.002(2)
C(75) 0.041(3) 0.019(2) 0.024(3) -0.007(2) 0.008(2) -0.004(2)
C(76) 0.057(4) 0.046(3) 0.037(4) -0.014(3) 0.015(3) -0.012(2)
C(77) 0.098(6) 0.043(3) 0.038(4) -0.015(3) 0.032(4) -0.010(3)
C(78) 0.051(4) 0.026(3) 0.039(3) 0.005(2) 0.019(3) -0.007(2)
C(79) 0.043(3) 0.031(3) 0.033(3) -0.004(2) 0.013(3) -0.007(2)
C(80) 0.038(3) 0.026(3) 0.030(3) -0.013(2) 0.009(2) 0.009(2)
C(81) 0.054(4) 0.028(3) 0.045(3) -0.002(2) 0.014(3) 0.005(2)
C(82) 0.039(3) 0.032(3) 0.032(3) 0.001(2) 0.012(3) 0.005(2)
C(83) 0.040(3) 0.018(2) 0.016(3) -0.004(2) -0.004(2) 0.010(2)
C(84) 0.048(4) 0.016(2) 0.048(4) 0.004(2) 0.005(3) 0.001(2)
C(85) 0.037(4) 0.035(3) 0.051(4) 0.001(2) -0.006(3) 0.007(3)
C(86) 0.023(3) 0.032(3) 0.090(5) 0.001(2) -0.005(3) 0.023(3)
C(87) 0.052(4) 0.015(2) 0.043(3) -0.006(2) 0.012(3) 0.002(2)
C(88) 0.070(5) 0.039(3) 0.016(3) -0.019(3) 0.001(3) -0.001(2)
C(89) 0.041(4) 0.060(4) 0.062(4) -0.004(3) -0.009(3) 0.005(3)
C(90) 0.025(3) 0.046(3) 0.093(5) -0.008(3) 0.016(3) 0.007(3)
C(91) 0.064(5) 0.102(5) 0.038(4) 0.032(4) -0.008(4) 0.013(3)
C(92) 0.063(5) 0.082(5) 0.048(4) 0.000(4) 0.014(3) 0.004(3)
C(93) 0.093(6) 0.084(5) 0.060(5) -0.005(4) 0.033(4) 0.004(4)
C(94) 0.048(4) 0.033(3) 0.040(3) -0.011(2) 0.009(3) -0.008(2)
C(95) 0.077(5) 0.046(4) 0.043(4) 0.012(3) -0.010(3) -0.018(3)
C(96) 0.047(4) 0.058(4) 0.071(5) -0.006(3) 0.015(3) 0.011(3)
C(97) 0.064(5) 0.085(5) 0.089(6) 0.018(4) -0.048(4) 0.013(4)
C(98) 0.095(6) 0.045(4) 0.068(5) 0.013(3) 0.000(4) -0.006(3)
C(99) 0.024(3) 0.046(3) 0.042(3) 0.003(2) 0.009(3) 0.008(2)
C(100) 0.053(5) 0.122(7) 0.107(6) 0.003(4) 0.010(5) 0.060(5)
C(101) 0.063(6) 0.236(13) 0.151(9) 0.020(7) -0.004(7) 0.124(9)
C(102) 0.040(3) 0.036(3) 0.031(3) -0.016(2) -0.006(2) -0.002(2)
C(103) 0.135(9) 0.120(7) 0.063(6) 0.039(6) 0.001(6) 0.030(5)
C(104) 0.036(4) 0.043(4) 0.111(6) -0.020(3) 0.011(4) 0.000(3)
C(105) 0.032(3) 0.055(3) 0.029(3) -0.008(3) -0.003(2) -0.006(2)
C(106) 0.047(4) 0.040(3) 0.032(3) -0.011(2) -0.013(3) 0.006(2)
C(107) 0.193(12) 0.128(8) 0.082(7) 0.005(8) -0.024(8) 0.037(6)
C(108) 0.055(4) 0.048(3) 0.092(6) -0.015(3) -0.001(4) 0.017(3)
C(109) 0.043(4) 0.045(3) 0.048(4) 0.000(3) 0.026(3) -0.000(3)
C(110) 0.087(5) 0.029(3) 0.031(4) 0.011(3) 0.026(3) 0.000(2)
C(111) 0.136(11) 0.269(15) 0.080(7) 0.085(10) 0.075(7) 0.075(8)
C(112) 0.116(8) 0.046(4) 0.174(9) 0.002(4) 0.097(7) -0.022(5)
C(113) 0.069(5) 0.036(3) 0.057(4) 0.001(3) 0.014(3) -0.008(3)
C(114) 0.058(4) 0.025(3) 0.070(4) 0.007(3) 0.021(3) 0.023(3)
C(115) 0.100(7) 0.120(7) 0.120(8) 0.031(6) 0.051(6) -0.033(6)
C(116) 0.029(3) 0.037(3) 0.031(3) 0.011(2) -0.025(2) -0.009(2)
C(117) 0.099(7) 0.067(5) 0.157(8) 0.034(4) 0.056(6) 0.029(6)
C(118) 0.039(4) 0.068(4) 0.064(4) -0.005(3) -0.005(3) -0.004(3)
C(119) 0.057(5) 0.043(3) 0.089(5) 0.029(3) 0.029(4) 0.015(3)
C(120) 0.199(10) 0.064(5) 0.018(3) 0.037(5) -0.027(5) -0.015(3)
C(121) 0.084(6) 0.124(7) 0.053(5) -0.005(5) -0.015(4) 0.004(4)
C(122) 0.054(6) 0.159(9) 0.206(11) -0.034(6) -0.018(6) 0.068(8)
C(123) 0.063(5) 0.047(4) 0.067(5) 0.004(3) 0.037(3) -0.010(3)
C(124) 0.073(6) 0.059(5) 0.192(10) 0.010(5) 0.021(6) 0.018(6)
C(125) 0.122(8) 0.056(4) 0.116(7) 0.051(5) -0.014(5) -0.010(4)
C(126) 0.150(11) 0.296(16) 0.207(12) -0.165(12) -0.104(10) 0.177(11)
C(127) 0.058(5) 0.070(5) 0.102(6) -0.015(4) 0.012(4) -0.006(4)
C(133) 0.029(3) 0.081(4) 0.061(4) -0.010(3) 0.004(3) -0.008(3)

loop_
_geom_bond_atom_site_label_1
_geom_bond_atom_site_label_2
_geom_bond_distance
_geom_bond_publ_flag
_geom_bond_site_symmetry_1
_geom_bond_site_symmetry_2
P(1) F(4) 1.515(6) ? . .
P(1) F(5) 1.534(6) ? . .
P(1) F(6) 1.576(5) ? . .
P(1) F(8) 1.512(6) ? . .
P(1) F(9) 1.518(8) ? . .
P(1) F(10) 1.463(12) ? . .
P(2) F(1) 1.575(4) ? . .
P(2) F(2) 1.599(3) ? . .
P(2) F(3) 1.594(4) ? . .
P(2) F(7) 1.560(4) ? . .
P(2) F(11) 1.556(3) ? . .
P(2) F(12) 1.578(4) ? . .
O(1) C(93) 1.442(9) ? . .
O(1) C(96) 1.396(8) ? . .
O(2) C(108) 1.458(7) ? . .
O(2) C(127) 1.435(7) ? . .
O(3) C(104) 1.409(7) ? . .
O(3) C(113) 1.425(7) ? . .
O(4) C(125) 1.415(8) ? . .
O(4) C(126) 1.361(13) ? . .
O(5) C(97) 1.387(10) ? . .
O(5) C(103) 1.447(11) ? . .
O(6) C(107) 1.422(13) ? . .
O(6) C(115) 1.387(11) ? . .
O(7) C(116) 1.240(9) ? . .
O(7) C(121) 1.414(10) ? . .
O(9) C(51) 1.416(8) ? . .
O(9) C(91) 1.398(7) ? . .
N(1) C(3) 1.511(5) ? . .
N(1) C(4) 1.527(5) ? . .
N(1) C(66) 1.498(6) ? . .
N(1) C(102) 1.502(6) ? . .
N(2) C(6) 1.475(6) ? . .
N(2) C(7) 1.490(6) ? . .
N(2) C(48) 1.518(5) ? . .
N(2) C(70) 1.517(5) ? . .
C(1) C(4) 1.492(6) ? . .
C(1) C(24) 1.447(6) ? . .
C(1) C(62) 1.351(6) ? . .
C(2) C(30) 1.364(6) ? . .
C(2) C(50) 1.442(7) ? . .
C(2) C(62) 1.507(6) ? . .
C(3) C(30) 1.512(7) ? . .
C(5) C(22) 1.473(7) ? . .
C(5) C(23) 1.397(7) ? . .
C(5) C(82) 1.387(7) ? . .
C(8) C(9) 1.390(7) ? . .
C(8) C(11) 1.398(7) ? . .
C(9) C(10) 1.373(9) ? . .
C(10) C(12) 1.409(8) ? . .
C(11) C(13) 1.418(7) ? . .
C(12) C(13) 1.381(7) ? . .
C(13) C(14) 1.454(7) ? . .
C(14) C(15) 1.411(7) ? . .
C(14) C(21) 1.436(6) ? . .
C(15) C(16) 1.348(8) ? . .
C(16) C(18) 1.416(8) ? . .
C(17) C(24) 1.363(7) ? . .
C(17) C(67) 1.421(7) ? . .
C(18) C(20) 1.344(7) ? . .
C(19) C(50) 1.432(7) ? . .
C(19) C(68) 1.377(7) ? . .
C(20) C(21) 1.384(7) ? . .
C(21) C(26) 1.483(6) ? . .
C(22) C(37) 1.405(7) ? . .
C(22) C(59) 1.413(6) ? . .
C(23) C(73) 1.392(7) ? . .
C(24) C(49) 1.474(7) ? . .
C(25) C(90) 1.463(9) ? . .
C(25) C(96) 1.488(9) ? . .
C(26) C(27) 1.381(6) ? . .
C(26) C(47) 1.427(6) ? . .
C(27) C(28) 1.418(7) ? . .
C(28) C(33) 1.427(7) ? . .
C(28) C(43) 1.404(6) ? . .
C(29) C(36) 1.396(7) ? . .
C(29) C(62) 1.425(6) ? . .
C(29) C(67) 1.445(6) ? . .
C(30) C(45) 1.417(6) ? . .
C(31) C(40) 1.508(7) ? . .
C(31) C(49) 1.398(7) ? . .
C(31) C(114) 1.387(7) ? . .
C(32) C(45) 1.370(7) ? . .
C(32) C(53) 1.402(7) ? . .
C(33) C(34) 1.342(7) ? . .
C(34) C(38) 1.418(7) ? . .
C(35) C(39) 1.386(8) ? . .
C(35) C(46) 1.377(7) ? . .
C(36) C(99) 1.348(7) ? . .
C(37) C(94) 1.371(7) ? . .
C(38) C(41) 1.348(7) ? . .
C(39) C(88) 1.386(9) ? . .
C(40) C(46) 1.413(7) ? . .
C(40) C(106) 1.417(7) ? . .
C(41) C(43) 1.407(7) ? . .
C(42) C(59) 1.412(6) ? . .
C(42) C(69) 1.387(7) ? . .
C(43) C(44) 1.438(6) ? . .
C(44) C(47) 1.394(6) ? . .
C(44) C(52) 1.507(6) ? . .
C(45) C(59) 1.469(6) ? . .
C(47) C(48) 1.460(6) ? . .
C(49) C(79) 1.397(7) ? . .
C(50) C(53) 1.420(6) ? . .
C(51) C(89) 1.508(8) ? . .
C(52) C(54) 1.421(7) ? . .
C(52) C(65) 1.386(6) ? . .
C(53) C(78) 1.393(7) ? . .
C(54) C(55) 1.416(7) ? . .
C(54) C(61) 1.429(7) ? . .
C(55) C(56) 1.349(8) ? . .
C(56) C(58) 1.389(7) ? . .
C(57) C(73) 1.397(8) ? . .
C(57) C(110) 1.387(10) ? . .
C(58) C(60) 1.380(8) ? . .
C(60) C(61) 1.424(7) ? . .
C(61) C(63) 1.401(7) ? . .
C(63) C(64) 1.369(7) ? . .
C(64) C(65) 1.411(6) ? . .
C(64) C(83) 1.476(6) ? . .
C(65) C(70) 1.509(7) ? . .
C(67) C(81) 1.418(7) ? . .
C(68) C(109) 1.393(7) ? . .
C(69) C(94) 1.363(7) ? . .
C(71) C(72) 1.355(9) ? . .
C(71) C(77) 1.383(11) ? . .
C(72) C(74) 1.381(8) ? . .
C(74) C(75) 1.388(8) ? . .
C(75) C(76) 1.395(8) ? . .
C(75) C(80) 1.487(7) ? . .
C(76) C(77) 1.372(9) ? . .
C(78) C(109) 1.363(8) ? . .
C(79) C(123) 1.368(8) ? . .
C(80) C(83) 1.418(6) ? . .
C(80) C(87) 1.409(7) ? . .
C(81) C(105) 1.351(7) ? . .
C(82) C(110) 1.360(8) ? . .
C(83) C(84) 1.411(7) ? . .
C(84) C(85) 1.359(7) ? . .
C(85) C(86) 1.386(8) ? . .
C(86) C(87) 1.365(8) ? . .
C(88) C(106) 1.372(8) ? . .
C(89) C(92) 1.459(9) ? . .
C(90) C(93) 1.498(9) ? . .
C(91) C(92) 1.527(9) ? . .
C(95) C(104) 1.486(9) ? . .
C(95) C(133) 1.494(8) ? . .
C(97) C(100) 1.390(11) ? . .
C(98) C(118) 1.515(9) ? . .
C(98) C(127) 1.464(10) ? . .
C(99) C(105) 1.407(7) ? . .
C(100) C(101) 1.427(13) ? . .
C(101) C(103) 1.444(14) ? . .
C(107) C(111) 1.480(16) ? . .
C(108) C(118) 1.490(9) ? . .
C(111) C(112) 1.436(15) ? . .
C(112) C(115) 1.539(12) ? . .
C(113) C(133) 1.494(8) ? . .
C(114) C(119) 1.384(10) ? . .
C(116) C(117) 1.496(10) ? . .
C(117) C(120) 1.433(11) ? . .
C(119) C(123) 1.359(9) ? . .
C(120) C(121) 1.464(10) ? . .
C(122) C(124) 1.384(12) ? . .
C(122) C(126) 1.546(16) ? . .
C(124) C(125) 1.536(12) ? . .
C(3) H(57) 0.950(6) ? . .
C(3) H(58) 0.950(6) ? . .
C(4) H(59) 0.950(6) ? . .
C(4) H(60) 0.950(6) ? . .
C(6) H(129) 0.950 ? . .
C(6) H(130) 0.950 ? . .
C(6) H(131) 0.950 ? . .
C(7) H(132) 0.950 ? . .
C(7) H(133) 0.950 ? . .
C(7) H(134) 0.950 ? . .
C(8) H(43) 0.950(8) ? . .
C(9) H(44) 0.950(7) ? . .
C(10) H(45) 0.950(8) ? . .
C(11) H(46) 0.950(7) ? . .
C(12) H(47) 0.950(8) ? . .
C(15) H(48) 0.950(8) ? . .
C(16) H(49) 0.950(8) ? . .
C(17) H(14) 0.950(6) ? . .
C(18) H(50) 0.950(8) ? . .
C(19) H(2) 0.950(7) ? . .
C(20) H(51) 0.950(7) ? . .
C(23) H(20) 0.950(7) ? . .
C(25) H(61) 0.950(9) ? . .
C(25) H(62) 0.950(9) ? . .
C(27) H(52) 0.950(6) ? . .
C(32) H(15) 0.950(6) ? . .
C(33) H(53) 0.950(7) ? . .
C(34) H(54) 0.950(7) ? . .
C(35) H(5) 0.950(8) ? . .
C(36) H(16) 0.950(6) ? . .
C(37) H(21) 0.950(7) ? . .
C(38) H(55) 0.950(8) ? . .
C(39) H(6) 0.950(8) ? . .
C(41) H(56) 0.950(7) ? . .
C(42) H(22) 0.950(6) ? . .
C(46) H(7) 0.950(7) ? . .
C(48) H(63) 0.950(6) ? . .
C(48) H(64) 0.950(6) ? . .
C(51) H(65) 0.950(8) ? . .
C(51) H(66) 0.950(9) ? . .
C(55) H(29) 0.950(7) ? . .
C(56) H(30) 0.950(8) ? . .
C(57) H(23) 0.950(8) ? . .
C(58) H(31) 0.950(8) ? . .
C(60) H(32) 0.950(7) ? . .
C(63) H(33) 0.950(6) ? . .
C(66) H(135) 0.950 ? . .
C(66) H(136) 0.950 ? . .
C(66) H(137) 0.950 ? . .
C(68) H(3) 0.950(7) ? . .
C(69) H(24) 0.950(7) ? . .
C(70) H(67) 0.950(6) ? . .
C(70) H(68) 0.950(6) ? . .
C(71) H(34) 0.950(9) ? . .
C(72) H(35) 0.950(9) ? . .
C(73) H(25) 0.950(8) ? . .
C(74) H(36) 0.950(8) ? . .
C(76) H(37) 0.950(9) ? . .
C(77) H(38) 0.950(10) ? . .
C(78) H(4) 0.950(7) ? . .
C(79) H(10) 0.950(7) ? . .
C(81) H(17) 0.950(7) ? . .
C(82) H(26) 0.950(8) ? . .
C(84) H(39) 0.950(7) ? . .
C(85) H(40) 0.950(8) ? . .
C(86) H(41) 0.950(7) ? . .
C(87) H(42) 0.950(7) ? . .
C(88) H(8) 0.950(8) ? . .
C(89) H(69) 0.950(8) ? . .
C(89) H(70) 0.950(8) ? . .
C(90) H(71) 0.950(8) ? . .
C(90) H(72) 0.950(8) ? . .
C(91) H(73) 0.950(9) ? . .
C(91) H(74) 0.950(10) ? . .
C(92) H(141) 0.950 ? . .
C(92) H(142) 0.950 ? . .
C(93) H(77) 0.950(10) ? . .
C(93) H(78) 0.950(10) ? . .
C(94) H(27) 0.950(7) ? . .
C(95) H(79) 0.950(8) ? . .
C(95) H(80) 0.950(8) ? . .
C(96) H(143) 0.950 ? . .
C(96) H(144) 0.950 ? . .
C(97) H(83) 0.950(10) ? . .
C(97) H(84) 0.950(11) ? . .
C(98) H(85) 0.950(9) ? . .
C(98) H(86) 0.950(9) ? . .
C(99) H(18) 0.950(7) ? . .
C(100) H(87) 0.950(11) ? . .
C(100) H(88) 0.950(11) ? . .
C(101) H(89) 0.950(15) ? . .
C(101) H(90) 0.950(16) ? . .
C(102) H(138) 0.950 ? . .
C(102) H(139) 0.950 ? . .
C(102) H(140) 0.950 ? . .
C(103) H(91) 0.950(12) ? . .
C(103) H(92) 0.950(12) ? . .
C(104) H(93) 0.950(9) ? . .
C(104) H(94) 0.950(9) ? . .
C(105) H(19) 0.950(7) ? . .
C(106) H(9) 0.950(8) ? . .
C(107) H(95) 0.950(14) ? . .
C(107) H(96) 0.950(15) ? . .
C(108) H(97) 0.950(10) ? . .
C(108) H(98) 0.950(9) ? . .
C(109) H(1) 0.950(8) ? . .
C(110) H(28) 0.950(9) ? . .
C(111) H(99) 0.950(18) ? . .
C(111) H(100) 0.950(18) ? . .
C(112) H(101) 0.950(15) ? . .
C(112) H(102) 0.950(10) ? . .
C(113) H(103) 0.950(8) ? . .
C(113) H(104) 0.950(8) ? . .
C(114) H(11) 0.950(8) ? . .
C(115) H(105) 0.950(12) ? . .
C(115) H(106) 0.950(13) ? . .
C(116) H(107) 0.950(7) ? . .
C(116) H(108) 0.950(7) ? . .
C(117) H(109) 0.950(12) ? . .
C(117) H(110) 0.950(11) ? . .
C(118) H(111) 0.950(9) ? . .
C(118) H(112) 0.950(9) ? . .
C(119) H(12) 0.950(9) ? . .
C(120) H(113) 0.950(10) ? . .
C(120) H(114) 0.950(12) ? . .
C(121) H(115) 0.950(11) ? . .
C(121) H(116) 0.950(11) ? . .
C(122) H(117) 0.950(14) ? . .
C(122) H(118) 0.950(15) ? . .
C(123) H(13) 0.950(9) ? . .
C(124) H(119) 0.950(13) ? . .
C(124) H(120) 0.950(14) ? . .
C(125) H(121) 0.950(12) ? . .
C(125) H(122) 0.950(12) ? . .
C(126) H(145) 0.950 ? . .
C(126) H(146) 0.950 ? . .
C(127) H(125) 0.950(10) ? . .
C(127) H(126) 0.950(11) ? . .
C(133) H(127) 0.950(9) ? . .
C(133) H(128) 0.950(8) ? . .
